data_8102853
loop_
_publ_author_name
'Kwang Ha'

_publ_section_title
;
 Crystal structure of 2-carboxypyridinium
 tetraiodo(pyridine-2-carboxylato-k2N,O)platinate(IV),
 (C6H6NO2)[PtI4(C6H4NO2)]
;
_journal_issue 4
_journal_name_full 'Zeitschrift f\"ur Kristallographie - New Crystal Structures'
_journal_page_first 695
_journal_volume 225
_journal_year 2010
_chemical_formula_moiety 'C6 H4 I4 N O2 Pt, C6 H6 N O2'
_chemical_formula_sum 'C12 H10 I4 N2 O4 Pt'
_chemical_formula_weight 948.91
_chemical_name_systematic
; 
2-Carboxypyridinium tetraiodo(pyridine-2-carboxylato-\k^2^N,O)platinate(IV)
;
_space_group_IT_number 14
_symmetry_cell_setting monoclinic
_symmetry_space_group_name_Hall '-P 2ybc'
_symmetry_space_group_name_H-M 'P 1 21/c 1'
_atom_sites_solution_hydrogens geom
_atom_sites_solution_primary direct
_atom_sites_solution_secondary difmap
_audit_creation_method SHELXL-97
_cell_angle_alpha 90.00
_cell_angle_beta 115.784(1)
_cell_angle_gamma 90.00
_cell_formula_units_Z 4
_cell_length_a 15.7780(8)
_cell_length_b 7.8191(4)
_cell_length_c 17.9072(9)
_cell_measurement_reflns_used 6352
_cell_measurement_temperature 200(2)
_cell_measurement_theta_max 26.00
_cell_measurement_theta_min 2.53
_cell_volume 1989.26(18)
_computing_cell_refinement 'SAINT (Bruker, 2000)'
_computing_data_collection 'SMART (Bruker, 2000)'
_computing_data_reduction 'SAINT (Bruker, 2000)'
_computing_molecular_graphics 'ORTEP-III (Farrugia, 1997)'
_computing_publication_material SHELXL97
_computing_structure_refinement 'SHELXL-97 (Sheldrick, 1997)'
_computing_structure_solution 'SHELXS-97 (Sheldrick, 1997)'
_diffrn_ambient_temperature 200(2)
_diffrn_measured_fraction_theta_full 0.988
_diffrn_measured_fraction_theta_max 0.988
_diffrn_measurement_device_type 'Bruker SMART 1000 CCD'
_diffrn_measurement_method '\f and \w scans'
_diffrn_radiation_monochromator graphite
_diffrn_radiation_source 'fine-focus sealed tube'
_diffrn_radiation_type MoK\a
_diffrn_radiation_wavelength 0.71073
_diffrn_reflns_av_R_equivalents 0.0422
_diffrn_reflns_av_sigmaI/netI 0.0480
_diffrn_reflns_limit_h_max 19
_diffrn_reflns_limit_h_min -17
_diffrn_reflns_limit_k_max 8
_diffrn_reflns_limit_k_min -9
_diffrn_reflns_limit_l_max 21
_diffrn_reflns_limit_l_min -22
_diffrn_reflns_number 11777
_diffrn_reflns_theta_full 26.01
_diffrn_reflns_theta_max 26.01
_diffrn_reflns_theta_min 2.30
_diffrn_standards_decay_% 0
_diffrn_standards_interval_count 0
_diffrn_standards_interval_time 0
_diffrn_standards_number 0
_exptl_absorpt_coefficient_mu 13.278
_exptl_absorpt_correction_T_max 1.000
_exptl_absorpt_correction_T_min 0.334
_exptl_absorpt_correction_type multi-scan
_exptl_absorpt_process_details SADABS
_exptl_crystal_colour redbrown
_exptl_crystal_density_diffrn 3.168
_exptl_crystal_density_method 'not measured'
_exptl_crystal_description stick
_exptl_crystal_F_000 1672
_exptl_crystal_size_max 0.37
_exptl_crystal_size_mid 0.13
_exptl_crystal_size_min 0.09
_refine_diff_density_max 1.844
_refine_diff_density_min -0.953
_refine_diff_density_rms 0.211
_refine_ls_extinction_method none
_refine_ls_goodness_of_fit_ref 1.035
_refine_ls_hydrogen_treatment constr
_refine_ls_matrix_type full
_refine_ls_number_parameters 209
_refine_ls_number_reflns 3880
_refine_ls_number_restraints 0
_refine_ls_restrained_S_all 1.035
_refine_ls_R_factor_all 0.0370
_refine_ls_R_factor_gt 0.0277
_refine_ls_shift/su_max 0.001
_refine_ls_shift/su_mean 0.000
_refine_ls_structure_factor_coef Fsqd
_refine_ls_weighting_details 'calc w=1/[\s^2^(Fo^2^)+(0.0168P)^2^+0.0000P] where P=(Fo^2^+2Fc^2^)/3'
_refine_ls_weighting_scheme calc
_refine_ls_wR_factor_gt 0.0565
_refine_ls_wR_factor_ref 0.0615
_reflns_number_gt 3287
_reflns_number_total 3880
_reflns_threshold_expression >2sigma(I)
_cod_data_source_file 1267-3190.cff
_cod_data_source_block pti4(pic)
_cod_depositor_comments
;
The following automatic conversions were performed:
'_symmetry_cell_setting' value 'Monoclinic' changed to 'monoclinic'
according to '/home/saulius/struct/CIF-dictionaries/cif_core.dic'
dictionary named 'cif_core.dic' version 2.4.1 from
2010-06-29.

'_exptl_absorpt_correction_type' value 'Multi-scan' changed
to 'multi-scan' according to
'/home/saulius/struct/CIF-dictionaries/cif_core.dic' dictionary named
'cif_core.dic' version 2.4.1 from 2010-06-29.

Automatic conversion script
Id: cif_fix_enum 1555 2011-01-17 13:19:09Z saulius 
;
_cod_original_cell_volume 1989.26(17)
_cod_original_sg_symbol_H-M 'P 21/c'
_cod_database_code 8102853

loop_
_symmetry_equiv_pos_as_xyz
'x, y, z'
'-x, y+1/2, -z+1/2'
'-x, -y, -z'
'x, -y-1/2, z-1/2'

loop_
_atom_site_label
_atom_site_type_symbol
_atom_site_fract_x
_atom_site_fract_y
_atom_site_fract_z
_atom_site_U_iso_or_equiv
_atom_site_adp_type
_atom_site_occupancy
_atom_site_symmetry_multiplicity
_atom_site_calc_flag
_atom_site_refinement_flags
_atom_site_disorder_assembly
_atom_site_disorder_group
Pt1 Pt 0.207881(17) 0.80323(3) 0.430106(14) 0.01802(8) Uani 1 1 d . . .
I1 I 0.10481(3) 0.96947(6) 0.48599(3) 0.03543(13) Uani 1 1 d . . .
I2 I 0.11505(3) 0.52399(5) 0.42714(3) 0.02717(12) Uani 1 1 d . . .
I3 I 0.08739(3) 0.87806(6) 0.27529(3) 0.03151(12) Uani 1 1 d . . .
I4 I 0.33664(3) 0.73799(6) 0.58394(3) 0.02902(12) Uani 1 1 d . . .
O1 O 0.2909(3) 0.6787(5) 0.3818(3) 0.0231(10) Uani 1 1 d . . .
O2 O 0.3923(4) 0.7230(6) 0.3297(3) 0.0368(13) Uani 1 1 d . . .
N1 N 0.2933(4) 1.0033(6) 0.4259(3) 0.0218(12) Uani 1 1 d . . .
C1 C 0.2943(5) 1.1629(8) 0.4526(4) 0.0275(16) Uani 1 1 d . . .
H1 H 0.2523 1.1931 0.4755 0.033 Uiso 1 1 calc R . .
C2 C 0.3549(5) 1.2854(8) 0.4477(4) 0.0287(16) Uani 1 1 d . . .
H2 H 0.3545 1.3984 0.4671 0.034 Uiso 1 1 calc R . .
C3 C 0.4160(5) 1.2410(8) 0.4143(4) 0.0311(17) Uani 1 1 d . . .
H3 H 0.4587 1.3229 0.4110 0.037 Uiso 1 1 calc R . .
C4 C 0.4142(5) 1.0767(8) 0.3857(4) 0.0300(16) Uani 1 1 d . . .
H4 H 0.4544 1.0446 0.3611 0.036 Uiso 1 1 calc R . .
C5 C 0.3529(4) 0.9596(8) 0.3936(4) 0.0211(14) Uani 1 1 d . . .
C6 C 0.3457(5) 0.7763(8) 0.3661(4) 0.0230(15) Uani 1 1 d . . .
O3 O 0.4695(4) 0.4386(7) 0.2517(3) 0.0408(13) Uani 1 1 d . . .
O4 O 0.4300(4) 0.2467(6) 0.1489(3) 0.0346(12) Uani 1 1 d . . .
H4A H 0.4883 0.2392 0.1641 0.052 Uiso 1 1 calc R . .
N2 N 0.2865(4) 0.4381(7) 0.2306(3) 0.0264(13) Uani 1 1 d . . .
H2A H 0.3243 0.5231 0.2570 0.032 Uiso 1 1 calc R . .
C7 C 0.2030(5) 0.4307(9) 0.2304(4) 0.0322(17) Uani 1 1 d . . .
H7 H 0.1850 0.5156 0.2587 0.039 Uiso 1 1 calc R . .
C8 C 0.1415(5) 0.3002(9) 0.1894(4) 0.0307(16) Uani 1 1 d . . .
H8 H 0.0808 0.2957 0.1884 0.037 Uiso 1 1 calc R . .
C9 C 0.1694(6) 0.1759(9) 0.1496(4) 0.0341(17) Uani 1 1 d . . .
H9 H 0.1290 0.0828 0.1226 0.041 Uiso 1 1 calc R . .
C10 C 0.2572(5) 0.1894(9) 0.1499(4) 0.0281(16) Uani 1 1 d . . .
H10 H 0.2764 0.1080 0.1209 0.034 Uiso 1 1 calc R . .
C11 C 0.3165(5) 0.3210(7) 0.1922(4) 0.0202(14) Uani 1 1 d . . .
C12 C 0.4140(5) 0.3436(8) 0.2017(4) 0.0214(14) Uani 1 1 d . . .

loop_
_atom_site_aniso_label
_atom_site_aniso_U_11
_atom_site_aniso_U_22
_atom_site_aniso_U_33
_atom_site_aniso_U_23
_atom_site_aniso_U_13
_atom_site_aniso_U_12
Pt1 0.01954(15) 0.01707(14) 0.02134(13) -0.00030(10) 0.01250(11) 0.00041(10)
I1 0.0327(3) 0.0387(3) 0.0457(3) -0.0123(2) 0.0271(2) 0.0002(2)
I2 0.0266(3) 0.0250(2) 0.0301(2) 0.00085(18) 0.0125(2) -0.00629(18)
I3 0.0296(3) 0.0384(3) 0.0253(2) 0.0082(2) 0.0108(2) 0.0006(2)
I4 0.0274(3) 0.0296(3) 0.0256(2) 0.00343(19) 0.0073(2) -0.00500(19)
O1 0.026(3) 0.018(2) 0.033(2) -0.0031(19) 0.020(2) 0.0005(19)
O2 0.039(3) 0.034(3) 0.055(3) -0.019(2) 0.037(3) -0.009(2)
N1 0.024(3) 0.018(3) 0.026(3) 0.001(2) 0.014(3) 0.001(2)
C1 0.034(4) 0.016(3) 0.036(4) -0.002(3) 0.019(3) 0.005(3)
C2 0.038(5) 0.013(3) 0.035(4) 0.000(3) 0.016(4) -0.006(3)
C3 0.031(4) 0.023(4) 0.040(4) 0.004(3) 0.016(4) -0.005(3)
C4 0.034(4) 0.023(4) 0.041(4) 0.005(3) 0.024(4) -0.003(3)
C5 0.020(4) 0.020(3) 0.032(3) -0.002(3) 0.020(3) 0.000(3)
C6 0.025(4) 0.022(4) 0.024(3) -0.001(3) 0.012(3) -0.001(3)
O3 0.027(3) 0.051(3) 0.044(3) -0.021(3) 0.016(3) -0.004(3)
O4 0.028(3) 0.042(3) 0.041(3) -0.009(2) 0.022(3) 0.003(2)
N2 0.031(4) 0.024(3) 0.028(3) -0.003(2) 0.017(3) -0.001(3)
C7 0.033(5) 0.040(4) 0.034(4) -0.010(3) 0.025(4) 0.000(3)
C8 0.025(4) 0.042(4) 0.033(4) 0.003(3) 0.020(3) 0.002(3)
C9 0.045(5) 0.027(4) 0.036(4) -0.003(3) 0.024(4) -0.005(3)
C10 0.026(4) 0.032(4) 0.028(3) 0.000(3) 0.013(3) 0.003(3)
C11 0.024(4) 0.016(3) 0.023(3) 0.007(3) 0.012(3) 0.006(3)
C12 0.025(4) 0.024(3) 0.018(3) 0.009(3) 0.012(3) 0.009(3)

loop_
_atom_type_symbol
_atom_type_description
_atom_type_scat_dispersion_real
_atom_type_scat_dispersion_imag
_atom_type_scat_source
C C 0.0033 0.0016 'International Tables Vol C Tables 4.2.6.8 and 6.1.1.4'
H H 0.0000 0.0000 'International Tables Vol C Tables 4.2.6.8 and 6.1.1.4'
I I -0.4742 1.8119 'International Tables Vol C Tables 4.2.6.8 and 6.1.1.4'
N N 0.0061 0.0033 'International Tables Vol C Tables 4.2.6.8 and 6.1.1.4'
O O 0.0106 0.0060 'International Tables Vol C Tables 4.2.6.8 and 6.1.1.4'
Pt Pt -1.7033 8.3905 'International Tables Vol C Tables 4.2.6.8 and 6.1.1.4'

loop_
_geom_angle_atom_site_label_1
_geom_angle_atom_site_label_2
_geom_angle_atom_site_label_3
_geom_angle
_geom_angle_site_symmetry_1
_geom_angle_site_symmetry_3
_geom_angle_publ_flag
N1 Pt1 O1 78.69(18) . . ?
N1 Pt1 I1 99.28(14) . . ?
O1 Pt1 I1 177.43(11) . . ?
N1 Pt1 I2 171.48(14) . . ?
O1 Pt1 I2 92.79(11) . . ?
I1 Pt1 I2 89.237(17) . . ?
N1 Pt1 I3 88.71(14) . . ?
O1 Pt1 I3 87.92(12) . . ?
I1 Pt1 I3 90.463(17) . . ?
I2 Pt1 I3 91.286(16) . . ?
N1 Pt1 I4 88.10(14) . . ?
O1 Pt1 I4 90.30(12) . . ?
I1 Pt1 I4 91.207(17) . . ?
I2 Pt1 I4 91.691(15) . . ?
I3 Pt1 I4 176.605(17) . . ?
C6 O1 Pt1 114.8(4) . . ?
C1 N1 C5 119.4(6) . . ?
C1 N1 Pt1 126.5(4) . . ?
C5 N1 Pt1 114.1(4) . . ?
N1 C1 C2 121.8(6) . . ?
N1 C1 H1 119.1 . . ?
C2 C1 H1 119.1 . . ?
C1 C2 C3 119.0(6) . . ?
C1 C2 H2 120.5 . . ?
C3 C2 H2 120.5 . . ?
C4 C3 C2 119.3(6) . . ?
C4 C3 H3 120.3 . . ?
C2 C3 H3 120.3 . . ?
C3 C4 C5 118.7(6) . . ?
C3 C4 H4 120.6 . . ?
C5 C4 H4 120.6 . . ?
N1 C5 C4 121.8(6) . . ?
N1 C5 C6 114.6(5) . . ?
C4 C5 C6 123.6(6) . . ?
O2 C6 O1 121.8(6) . . ?
O2 C6 C5 120.8(6) . . ?
O1 C6 C5 117.4(5) . . ?
C12 O4 H4A 109.5 . . ?
C7 N2 C11 122.8(6) . . ?
C7 N2 H2A 118.6 . . ?
C11 N2 H2A 118.6 . . ?
N2 C7 C8 120.3(6) . . ?
N2 C7 H7 119.8 . . ?
C8 C7 H7 119.8 . . ?
C7 C8 C9 119.1(7) . . ?
C7 C8 H8 120.5 . . ?
C9 C8 H8 120.5 . . ?
C8 C9 C10 119.0(7) . . ?
C8 C9 H9 120.5 . . ?
C10 C9 H9 120.5 . . ?
C11 C10 C9 119.8(6) . . ?
C11 C10 H10 120.1 . . ?
C9 C10 H10 120.1 . . ?
N2 C11 C10 118.9(6) . . ?
N2 C11 C12 115.9(5) . . ?
C10 C11 C12 125.1(6) . . ?
O3 C12 O4 125.8(6) . . ?
O3 C12 C11 123.0(6) . . ?
O4 C12 C11 111.2(6) . . ?

loop_
_geom_bond_atom_site_label_1
_geom_bond_atom_site_label_2
_geom_bond_distance
_geom_bond_site_symmetry_2
_geom_bond_publ_flag
Pt1 N1 2.088(5) . ?
Pt1 O1 2.097(4) . ?
Pt1 I1 2.5983(5) . ?
Pt1 I2 2.6168(5) . ?
Pt1 I3 2.6565(5) . ?
Pt1 I4 2.6660(5) . ?
O1 C6 1.274(7) . ?
O2 C6 1.246(7) . ?
N1 C1 1.333(7) . ?
N1 C5 1.344(8) . ?
C1 C2 1.382(9) . ?
C1 H1 0.9500 . ?
C2 C3 1.382(10) . ?
C2 H2 0.9500 . ?
C3 C4 1.379(9) . ?
C3 H3 0.9500 . ?
C4 C5 1.383(9) . ?
C4 H4 0.9500 . ?
C5 C6 1.504(8) . ?
O3 C12 1.199(8) . ?
O4 C12 1.319(7) . ?
O4 H4A 0.8400 . ?
N2 C7 1.317(8) . ?
N2 C11 1.350(8) . ?
N2 H2A 0.8800 . ?
C7 C8 1.379(10) . ?
C7 H7 0.9500 . ?
C8 C9 1.385(9) . ?
C8 H8 0.9500 . ?
C9 C10 1.388(10) . ?
C9 H9 0.9500 . ?
C10 C11 1.375(9) . ?
C10 H10 0.9500 . ?
C11 C12 1.483(9) . ?

loop_
_geom_hbond_atom_site_label_D
_geom_hbond_atom_site_label_H
_geom_hbond_atom_site_label_A
_geom_hbond_distance_DH
_geom_hbond_distance_HA
_geom_hbond_distance_DA
_geom_hbond_angle_DHA
_geom_hbond_site_symmetry_A
N2 H2A O2 0.88 2.02 2.884(7) 167.5 .
N2 H2A O3 0.88 2.42 2.744(7) 101.8 .
O4 H4A O2 0.84 1.84 2.666(7) 166.3 2_645

loop_
_geom_torsion_atom_site_label_1
_geom_torsion_atom_site_label_2
_geom_torsion_atom_site_label_3
_geom_torsion_atom_site_label_4
_geom_torsion
_geom_torsion_site_symmetry_1
_geom_torsion_site_symmetry_2
_geom_torsion_site_symmetry_3
_geom_torsion_site_symmetry_4
_geom_torsion_publ_flag
N1 Pt1 O1 C6 -5.5(4) . . . . ?
I1 Pt1 O1 C6 33(3) . . . . ?
I2 Pt1 O1 C6 174.8(4) . . . . ?
I3 Pt1 O1 C6 83.6(4) . . . . ?
I4 Pt1 O1 C6 -93.5(4) . . . . ?
O1 Pt1 N1 C1 -176.7(6) . . . . ?
I1 Pt1 N1 C1 4.9(5) . . . . ?
I2 Pt1 N1 C1 -174.7(7) . . . . ?
I3 Pt1 N1 C1 95.2(5) . . . . ?
I4 Pt1 N1 C1 -86.0(5) . . . . ?
O1 Pt1 N1 C5 2.3(4) . . . . ?
I1 Pt1 N1 C5 -176.1(4) . . . . ?
I2 Pt1 N1 C5 4.3(13) . . . . ?
I3 Pt1 N1 C5 -85.8(4) . . . . ?
I4 Pt1 N1 C5 93.0(4) . . . . ?
C5 N1 C1 C2 0.2(10) . . . . ?
Pt1 N1 C1 C2 179.2(5) . . . . ?
N1 C1 C2 C3 0.0(11) . . . . ?
C1 C2 C3 C4 0.8(10) . . . . ?
C2 C3 C4 C5 -1.8(10) . . . . ?
C1 N1 C5 C4 -1.3(10) . . . . ?
Pt1 N1 C5 C4 179.6(5) . . . . ?
C1 N1 C5 C6 179.7(6) . . . . ?
Pt1 N1 C5 C6 0.7(7) . . . . ?
C3 C4 C5 N1 2.1(10) . . . . ?
C3 C4 C5 C6 -179.0(6) . . . . ?
Pt1 O1 C6 O2 -172.8(5) . . . . ?
Pt1 O1 C6 C5 7.6(7) . . . . ?
N1 C5 C6 O2 174.8(6) . . . . ?
C4 C5 C6 O2 -4.1(10) . . . . ?
N1 C5 C6 O1 -5.6(9) . . . . ?
C4 C5 C6 O1 175.5(6) . . . . ?
C11 N2 C7 C8 -0.5(10) . . . . ?
N2 C7 C8 C9 1.0(10) . . . . ?
C7 C8 C9 C10 -2.2(10) . . . . ?
C8 C9 C10 C11 2.7(10) . . . . ?
C7 N2 C11 C10 1.0(9) . . . . ?
C7 N2 C11 C12 -177.3(6) . . . . ?
C9 C10 C11 N2 -2.1(9) . . . . ?
C9 C10 C11 C12 176.0(6) . . . . ?
N2 C11 C12 O3 13.2(9) . . . . ?
C10 C11 C12 O3 -164.9(6) . . . . ?
N2 C11 C12 O4 -167.0(5) . . . . ?
C10 C11 C12 O4 14.9(9) . . . . ?
